data_2017633
loop_
_publ_author_name
'Quiroga, Jairo'
'Trilleras, Jorge'
'Cobo, Justo'
'Glidewell, Christopher'

_publ_section_title
;
 2-Amino-4-(piperidin-1-yl)-11<i>H</i>-pyrimido[4,5-<i>b</i>][1,5]benzodiazepin-6-ium
 chloride monohydrate and
 2-amino-4-[methyl(2-methylphenyl)amino]-11<i>H</i>-pyrimido[4,5-<i>b</i>][1,5]benzodiazepin-6-ium
 chloride--benzene-1,2-diamine (1/1): complex sheets generated by
 multiple hydrogen bonds
;
_journal_coeditor_code SK3368
_journal_issue 4
_journal_name_full 'Acta Crystallographica Section C'
_journal_page_first o154
_journal_page_last o158
_journal_paper_doi 10.1107/S0108270110006967
_journal_volume 66
_journal_year 2010
_chemical_formula_iupac 'C19 H19 N6 + , Cl - , C6 H8 N2'
_chemical_formula_moiety 'C19 H19 N6 + , Cl - , C6 H8 N2'
_chemical_formula_sum 'C25 H27 Cl N8'
_chemical_formula_weight 475.00
_chemical_name_systematic
;
2-amino-4-[methyl(2-methylphenyl)amino]-11<i>H</i>-pyrimido[4,5-
<i>b</i>][1,5]benzodiazepin-6-ium chloride--benzene-1,2-diamine (1/1)
;
_space_group_IT_number 2
_symmetry_cell_setting triclinic
_symmetry_space_group_name_Hall '-P 1'
_symmetry_space_group_name_H-M 'P -1'
_atom_sites_solution_hydrogens geom
_atom_sites_solution_primary direct
_atom_sites_solution_secondary difmap
_cell_angle_alpha 102.894(12)
_cell_angle_beta 112.176(14)
_cell_angle_gamma 107.512(10)
_cell_formula_units_Z 2
_cell_length_a 10.9559(13)
_cell_length_b 11.2372(13)
_cell_length_c 11.432(2)
_cell_measurement_reflns_used 4532
_cell_measurement_temperature 120(2)
_cell_measurement_theta_max 26.05
_cell_measurement_theta_min 3.11
_cell_volume 1149.0(4)
_computing_cell_refinement 'DIRAX/LSQ (Duisenberg <i>et al.</i>,  2000)'
_computing_data_collection 'COLLECT (Nonius, 1999)'
_computing_data_reduction 'EVALCCD (Duisenberg <i>et al.</i>,  2003)'
_computing_molecular_graphics 'PLATON (Spek, 2009)'
_computing_publication_material
;
SHELXL97 (Sheldrick, 2008) and PLATON (Spek, 2009)
;
_computing_structure_refinement 'SHELXL97 (Sheldrick, 2008)'
_computing_structure_solution 'SIR2004 (Burla <i>et al.</i>,  2005)'
_diffrn_ambient_temperature 120(2)
_diffrn_detector_area_resol_mean 9.091
_diffrn_measured_fraction_theta_full 0.998
_diffrn_measured_fraction_theta_max 0.998
_diffrn_measurement_device_type 'Bruker Nonius KappaCCD area-detector'
_diffrn_measurement_method '\f and \w scans'
_diffrn_radiation_monochromator graphite
_diffrn_radiation_source 'Bruker Nonius FR591 rotating anode'
_diffrn_radiation_type 'Mo K\a'
_diffrn_radiation_wavelength 0.71073
_diffrn_reflns_av_R_equivalents 0.0574
_diffrn_reflns_av_sigmaI/netI 0.0387
_diffrn_reflns_limit_h_max 13
_diffrn_reflns_limit_h_min -13
_diffrn_reflns_limit_k_max 13
_diffrn_reflns_limit_k_min -13
_diffrn_reflns_limit_l_max 14
_diffrn_reflns_limit_l_min -14
_diffrn_reflns_number 30475
_diffrn_reflns_theta_full 26.05
_diffrn_reflns_theta_max 26.05
_diffrn_reflns_theta_min 3.11
_diffrn_standards_decay_% 0
_diffrn_standards_interval_count 0
_diffrn_standards_interval_time 0
_diffrn_standards_number 0
_exptl_absorpt_coefficient_mu 0.198
_exptl_absorpt_correction_T_max 0.977
_exptl_absorpt_correction_T_min 0.941
_exptl_absorpt_correction_type multi-scan
_exptl_absorpt_process_details '(SADABS; Sheldrick, 2003)'
_exptl_crystal_colour red
_exptl_crystal_density_diffrn 1.373
_exptl_crystal_density_method 'not measured'
_exptl_crystal_description plate
_exptl_crystal_F_000 500
_exptl_crystal_size_max 0.42
_exptl_crystal_size_mid 0.35
_exptl_crystal_size_min 0.12
_refine_diff_density_max 0.365
_refine_diff_density_min -0.259
_refine_ls_extinction_method none
_refine_ls_goodness_of_fit_ref 1.060
_refine_ls_hydrogen_treatment constr
_refine_ls_matrix_type full
_refine_ls_number_parameters 309
_refine_ls_number_reflns 4532
_refine_ls_number_restraints 0
_refine_ls_restrained_S_all 1.060
_refine_ls_R_factor_all 0.0700
_refine_ls_R_factor_gt 0.0420
_refine_ls_shift/su_max 0.001
_refine_ls_shift/su_mean 0.000
_refine_ls_structure_factor_coef Fsqd
_refine_ls_weighting_details 'w = 1/[\s^2^(Fo^2^)+(0.0402P)^2^+0.6732P] where P=(Fo^2^+2Fc^2^)/3'
_refine_ls_weighting_scheme calc
_refine_ls_wR_factor_gt 0.0903
_refine_ls_wR_factor_ref 0.1029
_reflns_number_gt 3349
_reflns_number_total 4532
_reflns_threshold_expression I>2\s(I)
_cod_data_source_file sk3368.cif
_cod_data_source_block II
_cod_original_cell_volume 1149.0(3)
_cod_database_code 2017633
_cod_database_fobs_code 2017633

loop_
_symmetry_equiv_pos_as_xyz
'x, y, z'
'-x, -y, -z'

loop_
_atom_site_type_symbol
_atom_site_label
_atom_site_fract_x
_atom_site_fract_y
_atom_site_fract_z
_atom_site_U_iso_or_equiv
_atom_site_adp_type
_atom_site_calc_flag
_atom_site_refinement_flags
_atom_site_occupancy
_atom_site_disorder_assembly
_atom_site_disorder_group
N N1 0.55239(17) 0.73823(16) 0.64680(16) 0.0209(4) Uani d . 1 . .
C C2 0.4417(2) 0.77397(19) 0.62447(19) 0.0212(4) Uani d . 1 . .
N N3 0.32250(18) 0.71468(17) 0.63410(17) 0.0240(4) Uani d . 1 . .
C C4 0.3064(2) 0.60181(19) 0.65521(19) 0.0214(4) Uani d . 1 . .
C C4a 0.4019(2) 0.53863(19) 0.65457(19) 0.0198(4) Uani d . 1 . .
C C5 0.3525(2) 0.39995(19) 0.61827(19) 0.0209(4) Uani d . 1 . .
H H5 0.2505 0.3512 0.5821 0.025 Uiso calc R 1 . .
N N6 0.42532(18) 0.32711(16) 0.62647(17) 0.0229(4) Uani d . 1 . .
H H6 0.3705 0.2352 0.5888 0.027 Uiso d R 1 . .
C C6a 0.5774(2) 0.36777(19) 0.69327(19) 0.0209(4) Uani d . 1 . .
C C7 0.6241(2) 0.2770(2) 0.7359(2) 0.0282(5) Uani d . 1 . .
H H7 0.5545 0.1925 0.7205 0.034 Uiso calc R 1 . .
C C8 0.7699(2) 0.3063(2) 0.8004(2) 0.0329(5) Uani d . 1 . .
H H8 0.8010 0.2424 0.8282 0.039 Uiso calc R 1 . .
C C9 0.8700(2) 0.4297(2) 0.8240(2) 0.0306(5) Uani d . 1 . .
H H9 0.9712 0.4515 0.8686 0.037 Uiso calc R 1 . .
C C10 0.8240(2) 0.5208(2) 0.7832(2) 0.0257(4) Uani d . 1 . .
H H10 0.8941 0.6062 0.8013 0.031 Uiso calc R 1 . .
C C10a 0.6780(2) 0.49138(19) 0.71653(19) 0.0200(4) Uani d . 1 . .
N N11 0.64165(17) 0.58687(16) 0.66964(17) 0.0221(4) Uani d . 1 . .
H H11 0.7177 0.6531 0.6801 0.026 Uiso d R 1 . .
C C11a 0.5317(2) 0.62148(19) 0.65989(19) 0.0199(4) Uani d . 1 . .
N N2 0.45923(18) 0.88352(17) 0.59617(17) 0.0256(4) Uani d . 1 . .
H H2A 0.5353 0.9169 0.5843 0.031 Uiso d R 1 . .
H H2B 0.3871 0.9074 0.5677 0.031 Uiso d R 1 . .
N N4 0.19417(18) 0.54615(17) 0.67809(18) 0.0252(4) Uani d . 1 . .
C C41 0.2007(2) 0.4658(2) 0.7605(2) 0.0230(4) Uani d . 1 . .
C C42 0.3089(2) 0.5232(2) 0.8951(2) 0.0276(5) Uani d . 1 . .
C C43 0.3129(3) 0.4422(2) 0.9700(2) 0.0330(5) Uani d . 1 . .
H H43 0.3887 0.4777 1.0615 0.040 Uiso calc R 1 . .
C C44 0.2092(2) 0.3107(2) 0.9148(2) 0.0318(5) Uani d . 1 . .
H H44 0.2145 0.2564 0.9679 0.038 Uiso calc R 1 . .
C C45 0.0985(2) 0.2585(2) 0.7832(2) 0.0290(5) Uani d . 1 . .
H H45 0.0249 0.1691 0.7459 0.035 Uiso calc R 1 . .
C C46 0.0942(2) 0.3359(2) 0.7054(2) 0.0268(5) Uani d . 1 . .
H H46 0.0180 0.3001 0.6140 0.032 Uiso calc R 1 . .
C C47 0.4152(3) 0.6679(2) 0.9583(2) 0.0363(5) Uani d . 1 . .
H H47A 0.4768 0.6819 0.9142 0.055 Uiso calc R 1 . .
H H47B 0.4764 0.6924 1.0561 0.055 Uiso calc R 1 . .
H H47C 0.3624 0.7246 0.9461 0.055 Uiso calc R 1 . .
C C48 0.0922(2) 0.6070(2) 0.6699(3) 0.0352(5) Uani d . 1 . .
H H48A 0.1278 0.6754 0.7596 0.053 Uiso calc R 1 . .
H H48B -0.0037 0.5370 0.6418 0.053 Uiso calc R 1 . .
H H48C 0.0840 0.6494 0.6028 0.053 Uiso calc R 1 . .
C C21 1.1188(2) 0.93489(19) 0.7734(2) 0.0242(4) Uani d . 1 . .
C C22 1.0316(2) 0.90222(19) 0.8347(2) 0.0224(4) Uani d . 1 . .
C C23 1.0953(2) 0.9155(2) 0.9691(2) 0.0265(5) Uani d . 1 . .
H H23 1.0352 0.8892 1.0092 0.032 Uiso calc R 1 . .
C C24 1.2440(2) 0.9659(2) 1.0465(2) 0.0312(5) Uani d . 1 . .
H H24 1.2863 0.9755 1.1394 0.037 Uiso calc R 1 . .
C C25 1.3300(2) 1.0021(2) 0.9880(2) 0.0329(5) Uani d . 1 . .
H H25 1.4330 1.0389 1.0410 0.039 Uiso calc R 1 . .
C C26 1.2679(2) 0.9856(2) 0.8524(2) 0.0312(5) Uani d . 1 . .
H H26 1.3289 1.0094 0.8125 0.037 Uiso calc R 1 . .
N N21 1.0544(2) 0.90913(18) 0.63431(18) 0.0304(4) Uani d . 1 . .
H H21A 0.9772 0.9260 0.6051 0.036 Uiso d R 1 . .
H H21B 1.1175 0.9450 0.6080 0.036 Uiso d R 1 . .
N N22 0.87926(17) 0.84882(17) 0.75784(18) 0.0254(4) Uani d . 1 . .
H H22A 0.8501 0.8792 0.6926 0.031 Uiso d R 1 . .
H H22B 0.8393 0.8604 0.8108 0.031 Uiso d R 1 . .
Cl Cl1 0.75050(5) 0.97781(5) 0.52271(5) 0.02635(14) Uani d . 1 . .

loop_
_atom_site_aniso_label
_atom_site_aniso_U_11
_atom_site_aniso_U_22
_atom_site_aniso_U_33
_atom_site_aniso_U_12
_atom_site_aniso_U_13
_atom_site_aniso_U_23
N1 0.0220(9) 0.0221(9) 0.0228(9) 0.0109(7) 0.0118(7) 0.0115(7)
C2 0.0241(10) 0.0222(10) 0.0203(10) 0.0114(8) 0.0117(8) 0.0094(8)
N3 0.0252(9) 0.0240(9) 0.0302(9) 0.0131(7) 0.0162(8) 0.0141(8)
C4 0.0221(10) 0.0223(10) 0.0210(10) 0.0099(8) 0.0107(8) 0.0088(8)
C4a 0.0227(10) 0.0208(10) 0.0200(10) 0.0104(8) 0.0126(8) 0.0088(8)
C5 0.0247(10) 0.0222(10) 0.0213(10) 0.0112(8) 0.0146(8) 0.0096(8)
N6 0.0258(9) 0.0181(8) 0.0265(9) 0.0098(7) 0.0141(7) 0.0079(7)
C6a 0.0240(10) 0.0229(10) 0.0198(10) 0.0127(8) 0.0122(8) 0.0080(8)
C7 0.0346(12) 0.0235(11) 0.0299(12) 0.0143(9) 0.0166(10) 0.0117(9)
C8 0.0383(13) 0.0343(12) 0.0368(13) 0.0238(11) 0.0176(11) 0.0206(11)
C9 0.0284(12) 0.0374(13) 0.0310(12) 0.0194(10) 0.0135(10) 0.0151(10)
C10 0.0272(11) 0.0278(11) 0.0275(11) 0.0142(9) 0.0157(9) 0.0116(9)
C10a 0.0254(11) 0.0230(10) 0.0189(10) 0.0146(9) 0.0134(8) 0.0092(8)
N11 0.0219(9) 0.0218(8) 0.0301(9) 0.0116(7) 0.0157(7) 0.0139(7)
C11a 0.0245(10) 0.0221(10) 0.0169(10) 0.0115(8) 0.0117(8) 0.0086(8)
N2 0.0266(9) 0.0268(9) 0.0353(10) 0.0157(8) 0.0183(8) 0.0200(8)
N4 0.0256(9) 0.0249(9) 0.0382(10) 0.0150(7) 0.0212(8) 0.0177(8)
C41 0.0270(11) 0.0223(10) 0.0308(11) 0.0139(9) 0.0203(9) 0.0128(9)
C42 0.0341(12) 0.0223(10) 0.0292(12) 0.0089(9) 0.0216(10) 0.0073(9)
C43 0.0410(13) 0.0319(12) 0.0238(11) 0.0105(10) 0.0180(10) 0.0092(10)
C44 0.0419(13) 0.0281(11) 0.0354(13) 0.0138(10) 0.0258(11) 0.0172(10)
C45 0.0299(12) 0.0209(10) 0.0403(13) 0.0088(9) 0.0218(10) 0.0126(10)
C46 0.0216(11) 0.0268(11) 0.0329(12) 0.0098(9) 0.0142(9) 0.0116(9)
C47 0.0399(14) 0.0271(12) 0.0318(13) 0.0053(10) 0.0175(11) 0.0060(10)
C48 0.0336(13) 0.0348(13) 0.0565(15) 0.0223(11) 0.0296(12) 0.0253(12)
C21 0.0274(11) 0.0176(10) 0.0309(12) 0.0110(8) 0.0152(9) 0.0106(9)
C22 0.0205(10) 0.0170(10) 0.0286(11) 0.0083(8) 0.0107(9) 0.0083(8)
C23 0.0269(11) 0.0255(11) 0.0301(12) 0.0128(9) 0.0147(9) 0.0118(9)
C24 0.0281(12) 0.0288(12) 0.0305(12) 0.0140(10) 0.0083(10) 0.0084(10)
C25 0.0214(11) 0.0257(11) 0.0429(14) 0.0100(9) 0.0093(10) 0.0093(10)
C26 0.0256(11) 0.0265(11) 0.0442(14) 0.0113(9) 0.0195(10) 0.0126(10)
N21 0.0327(10) 0.0346(10) 0.0340(10) 0.0170(8) 0.0209(9) 0.0180(9)
N22 0.0212(9) 0.0273(9) 0.0282(9) 0.0098(7) 0.0116(7) 0.0125(8)
Cl1 0.0220(3) 0.0219(3) 0.0341(3) 0.0086(2) 0.0111(2) 0.0142(2)

loop_
_atom_type_symbol
_atom_type_description
_atom_type_scat_dispersion_real
_atom_type_scat_dispersion_imag
_atom_type_scat_source
C C 0.0033 0.0016 'International Tables Vol C Tables 4.2.6.8 and 6.1.1.4'
H H 0.0000 0.0000 'International Tables Vol C Tables 4.2.6.8 and 6.1.1.4'
Cl Cl 0.1484 0.1585 'International Tables Vol C Tables 4.2.6.8 and 6.1.1.4'
N N 0.0061 0.0033 'International Tables Vol C Tables 4.2.6.8 and 6.1.1.4'

loop_
_geom_angle_atom_site_label_1
_geom_angle_atom_site_label_2
_geom_angle_atom_site_label_3
_geom_angle_site_symmetry_1
_geom_angle_site_symmetry_3
_geom_angle
_geom_angle_publ_flag
C11a N1 C2 . . 116.33(16) ?
N2 C2 N3 . . 118.14(17) ?
N2 C2 N1 . . 114.70(17) ?
N3 C2 N1 . . 127.08(18) ?
C4 N3 C2 . . 115.71(17) ?
N3 C4 N4 . . 117.05(17) ?
N3 C4 C4a . . 122.62(17) ?
N4 C4 C4a . . 120.33(17) ?
C5 C4a C11a . . 123.46(17) ?
C5 C4a C4 . . 120.63(17) ?
C11a C4a C4 . . 114.12(17) ?
N6 C5 C4a . . 129.52(19) ?
N6 C5 H5 . . 115.2 ?
C4a C5 H5 . . 115.2 ?
C5 N6 C6a . . 129.59(17) ?
C5 N6 H6 . . 115.8 ?
C6a N6 H6 . . 114.5 ?
C7 C6a C10a . . 119.78(18) ?
C7 C6a N6 . . 116.65(17) ?
C10a C6a N6 . . 123.57(17) ?
C6a C7 C8 . . 121.1(2) ?
C6a C7 H7 . . 119.4 ?
C8 C7 H7 . . 119.4 ?
C7 C8 C9 . . 119.1(2) ?
C7 C8 H8 . . 120.5 ?
C9 C8 H8 . . 120.5 ?
C10 C9 C8 . . 120.0(2) ?
C10 C9 H9 . . 120.0 ?
C8 C9 H9 . . 120.0 ?
C9 C10 C10a . . 121.39(19) ?
C9 C10 H10 . . 119.3 ?
C10a C10 H10 . . 119.3 ?
C10 C10a C6a . . 118.69(18) ?
C10 C10a N11 . . 117.01(17) ?
C6a C10a N11 . . 124.19(17) ?
C11a N11 C10a . . 129.86(16) ?
C11a N11 H11 . . 112.7 ?
C10a N11 H11 . . 112.4 ?
N1 C11a N11 . . 112.92(17) ?
N1 C11a C4a . . 122.41(17) ?
N11 C11a C4a . . 124.54(18) ?
C2 N2 H2A . . 116.2 ?
C2 N2 H2B . . 120.9 ?
H2A N2 H2B . . 120.6 ?
C4 N4 C41 . . 121.49(16) ?
C4 N4 C48 . . 119.71(17) ?
C41 N4 C48 . . 114.34(16) ?
C46 C41 C42 . . 121.54(19) ?
C46 C41 N4 . . 119.15(19) ?
C42 C41 N4 . . 119.20(18) ?
C43 C42 C41 . . 117.41(19) ?
C43 C42 C47 . . 121.2(2) ?
C41 C42 C47 . . 121.4(2) ?
C44 C43 C42 . . 121.5(2) ?
C44 C43 H43 . . 119.3 ?
C42 C43 H43 . . 119.3 ?
C45 C44 C43 . . 119.9(2) ?
C45 C44 H44 . . 120.1 ?
C43 C44 H44 . . 120.1 ?
C44 C45 C46 . . 119.8(2) ?
C44 C45 H45 . . 120.1 ?
C46 C45 H45 . . 120.1 ?
C45 C46 C41 . . 119.8(2) ?
C45 C46 H46 . . 120.1 ?
C41 C46 H46 . . 120.1 ?
C42 C47 H47A . . 109.5 ?
C42 C47 H47B . . 109.5 ?
H47A C47 H47B . . 109.5 ?
C42 C47 H47C . . 109.5 ?
H47A C47 H47C . . 109.5 ?
H47B C47 H47C . . 109.5 ?
N4 C48 H48A . . 109.5 ?
N4 C48 H48B . . 109.5 ?
H48A C48 H48B . . 109.5 ?
N4 C48 H48C . . 109.5 ?
H48A C48 H48C . . 109.5 ?
H48B C48 H48C . . 109.5 ?
C26 C21 N21 . . 121.70(19) ?
C26 C21 C22 . . 118.3(2) ?
N21 C21 C22 . . 119.88(18) ?
C23 C22 C21 . . 119.52(18) ?
C23 C22 N22 . . 120.12(18) ?
C21 C22 N22 . . 120.27(18) ?
C24 C23 C22 . . 121.5(2) ?
C24 C23 H23 . . 119.3 ?
C22 C23 H23 . . 119.3 ?
C25 C24 C23 . . 119.1(2) ?
C25 C24 H24 . . 120.4 ?
C23 C24 H24 . . 120.4 ?
C24 C25 C26 . . 120.2(2) ?
C24 C25 H25 . . 119.9 ?
C26 C25 H25 . . 119.9 ?
C25 C26 C21 . . 121.3(2) ?
C25 C26 H26 . . 119.4 ?
C21 C26 H26 . . 119.4 ?
C21 N21 H21A . . 113.5 ?
C21 N21 H21B . . 113.0 ?
H21A N21 H21B . . 113.6 ?
C22 N22 H22A . . 113.3 ?
C22 N22 H22B . . 111.3 ?
H22A N22 H22B . . 111.5 ?

loop_
_geom_bond_atom_site_label_1
_geom_bond_atom_site_label_2
_geom_bond_site_symmetry_2
_geom_bond_distance
_geom_bond_publ_flag
N1 C11a . 1.315(2) ?
N1 C2 . 1.342(2) ?
C2 N2 . 1.319(2) ?
C2 N3 . 1.334(2) ?
N3 C4 . 1.316(3) ?
C4 N4 . 1.350(2) ?
C4 C4a . 1.432(3) ?
C4a C5 . 1.389(3) ?
C4a C11a . 1.416(3) ?
C5 N6 . 1.298(2) ?
C5 H5 . 0.9500 ?
N6 C6a . 1.412(2) ?
N6 H6 . 0.9199 ?
C6a C7 . 1.374(3) ?
C6a C10a . 1.381(3) ?
C7 C8 . 1.374(3) ?
C7 H7 . 0.9500 ?
C8 C9 . 1.375(3) ?
C8 H8 . 0.9500 ?
C9 C10 . 1.366(3) ?
C9 H9 . 0.9500 ?
C10 C10a . 1.377(3) ?
C10 H10 . 0.9500 ?
C10a N11 . 1.397(2) ?
N11 C11a . 1.347(2) ?
N11 H11 . 0.8798 ?
N2 H2A . 0.8796 ?
N2 H2B . 0.8799 ?
N4 C41 . 1.441(2) ?
N4 C48 . 1.461(3) ?
C41 C46 . 1.378(3) ?
C41 C42 . 1.382(3) ?
C42 C43 . 1.381(3) ?
C42 C47 . 1.491(3) ?
C43 C44 . 1.380(3) ?
C43 H43 . 0.9500 ?
C44 C45 . 1.370(3) ?
C44 H44 . 0.9500 ?
C45 C46 . 1.375(3) ?
C45 H45 . 0.9500 ?
C46 H46 . 0.9500 ?
C47 H47A . 0.9800 ?
C47 H47B . 0.9800 ?
C47 H47C . 0.9800 ?
C48 H48A . 0.9800 ?
C48 H48B . 0.9800 ?
C48 H48C . 0.9800 ?
C21 C26 . 1.380(3) ?
C21 N21 . 1.391(3) ?
C21 C22 . 1.396(3) ?
C22 C23 . 1.377(3) ?
C22 N22 . 1.404(2) ?
C23 C24 . 1.375(3) ?
C23 H23 . 0.9500 ?
C24 C25 . 1.367(3) ?
C24 H24 . 0.9500 ?
C25 C26 . 1.378(3) ?
C25 H25 . 0.9500 ?
C26 H26 . 0.9500 ?
N21 H21A . 0.8802 ?
N21 H21B . 0.8800 ?
N22 H22A . 0.8801 ?
N22 H22B . 0.8800 ?

loop_
_geom_hbond_atom_site_label_D
_geom_hbond_atom_site_label_H
_geom_hbond_atom_site_label_A
_geom_hbond_site_symmetry_A
_geom_hbond_distance_DH
_geom_hbond_distance_HA
_geom_hbond_distance_DA
_geom_hbond_angle_DHA
_geom_hbond_publ_flag
N2 H2A Cl1 . 0.88 2.65 3.521(2) 171 no
N11 H11 N22 . 0.88 2.09 2.922(3) 158 no
N21 H21A Cl1 . 0.88 2.60 3.477(2) 179 no
N22 H22A Cl1 . 0.88 2.51 3.380(2) 172 no
N2 H2B Cl1 2_676 0.88 2.37 3.209(2) 161 no
N6 H6 Cl1 2_666 0.92 2.14 3.050(2) 172 no
N21 H21B Cl1 2_776 0.88 2.56 3.418(2) 167 no
C9 H9 Cg1 1_655 0.95 2.96 3.770(3) 144 no

loop_
_geom_torsion_atom_site_label_1
_geom_torsion_atom_site_label_2
_geom_torsion_atom_site_label_3
_geom_torsion_atom_site_label_4
_geom_torsion_site_symmetry_1
_geom_torsion_site_symmetry_2
_geom_torsion_site_symmetry_3
_geom_torsion_site_symmetry_4
_geom_torsion
_geom_torsion_publ_flag
C11a N1 C2 N2 . . . . -172.52(17) ?
C11a N1 C2 N3 . . . . 10.8(3) ?
N2 C2 N3 C4 . . . . 176.49(18) ?
N1 C2 N3 C4 . . . . -6.9(3) ?
C2 N3 C4 N4 . . . . 174.00(17) ?
C2 N3 C4 C4a . . . . -6.0(3) ?
N3 C4 C4a C5 . . . . -151.95(19) ?
N4 C4 C4a C5 . . . . 28.1(3) ?
N3 C4 C4a C11a . . . . 13.3(3) ?
N4 C4 C4a C11a . . . . -166.66(18) ?
C11a C4a C5 N6 . . . . 25.0(3) ?
C4 C4a C5 N6 . . . . -171.18(19) ?
C4a C5 N6 C6a . . . . 10.9(3) ?
C5 N6 C6a C7 . . . . 153.1(2) ?
C5 N6 C6a C10a . . . . -27.1(3) ?
C10a C6a C7 C8 . . . . -0.7(3) ?
N6 C6a C7 C8 . . . . 179.17(19) ?
C6a C7 C8 C9 . . . . 1.0(3) ?
C7 C8 C9 C10 . . . . -0.1(3) ?
C8 C9 C10 C10a . . . . -1.0(3) ?
C9 C10 C10a C6a . . . . 1.2(3) ?
C9 C10 C10a N11 . . . . -175.14(18) ?
C7 C6a C10a C10 . . . . -0.4(3) ?
N6 C6a C10a C10 . . . . 179.76(18) ?
C7 C6a C10a N11 . . . . 175.69(18) ?
N6 C6a C10a N11 . . . . -4.2(3) ?
C10 C10a N11 C11a . . . . -146.2(2) ?
C6a C10a N11 C11a . . . . 37.7(3) ?
C2 N1 C11a N11 . . . . 174.35(16) ?
C2 N1 C11a C4a . . . . -1.6(3) ?
C10a N11 C11a N1 . . . . 162.65(18) ?
C10a N11 C11a C4a . . . . -21.5(3) ?
C5 C4a C11a N1 . . . . 155.61(19) ?
C4 C4a C11a N1 . . . . -9.2(3) ?
C5 C4a C11a N11 . . . . -19.9(3) ?
C4 C4a C11a N11 . . . . 175.30(18) ?
N3 C4 N4 C41 . . . . -151.10(18) ?
C4a C4 N4 C41 . . . . 28.9(3) ?
N3 C4 N4 C48 . . . . 3.9(3) ?
C4a C4 N4 C48 . . . . -176.14(19) ?
C4 N4 C41 C46 . . . . -123.8(2) ?
C48 N4 C41 C46 . . . . 80.0(2) ?
C4 N4 C41 C42 . . . . 59.9(3) ?
C48 N4 C41 C42 . . . . -96.3(2) ?
C46 C41 C42 C43 . . . . 4.8(3) ?
N4 C41 C42 C43 . . . . -178.96(18) ?
C46 C41 C42 C47 . . . . -173.87(19) ?
N4 C41 C42 C47 . . . . 2.3(3) ?
C41 C42 C43 C44 . . . . -2.9(3) ?
C47 C42 C43 C44 . . . . 175.8(2) ?
C42 C43 C44 C45 . . . . -0.6(3) ?
C43 C44 C45 C46 . . . . 2.2(3) ?
C44 C45 C46 C41 . . . . -0.4(3) ?
C42 C41 C46 C45 . . . . -3.3(3) ?
N4 C41 C46 C45 . . . . -179.48(18) ?
C26 C21 C22 C23 . . . . -2.9(3) ?
N21 C21 C22 C23 . . . . 173.58(18) ?
C26 C21 C22 N22 . . . . -179.21(18) ?
N21 C21 C22 N22 . . . . -2.8(3) ?
C21 C22 C23 C24 . . . . 2.9(3) ?
N22 C22 C23 C24 . . . . 179.23(18) ?
C22 C23 C24 C25 . . . . -0.8(3) ?
C23 C24 C25 C26 . . . . -1.3(3) ?
C24 C25 C26 C21 . . . . 1.3(3) ?
N21 C21 C26 C25 . . . . -175.5(2) ?
C22 C21 C26 C25 . . . . 0.9(3) ?

loop_
_cod_related_entry_id
_cod_related_entry_database
_cod_related_entry_code
1 ChemSpider 30654237
